data_7709060
loop_
_publ_author_name
'Mortis, Alexandros'
'Maichle-Moessmer, Caecilia'
'Anwander, Reiner'

_publ_section_title
;
 Yttrium tris(trimethylsilylmethyl) complexes grafted onto MCM-48
 mesoporous silica nanoparticles
;
_journal_name_full 'Dalton Transactions'
_journal_paper_doi 10.1039/D1DT03876A
_journal_year 2022
_chemical_formula_sum 'C18 H49 N2 Si3 Y'
_chemical_formula_weight 466.77
_chemical_properties_physical Air-sensitive,Moisture-sensitive
_space_group_crystal_system orthorhombic
_space_group_IT_number 19
_space_group_name_Hall 'P 2ac 2ab'
_space_group_name_H-M_alt 'P 21 21 21'
_atom_sites_solution_hydrogens geom
_audit_creation_method SHELXL-2014/7
_audit_update_record
;
2021-09-21 deposited with the CCDC.	2021-12-10 downloaded from the CCDC.
;
_cell_angle_alpha 90
_cell_angle_beta 90
_cell_angle_gamma 90
_cell_formula_units_Z 4
_cell_length_a 9.7951(4)
_cell_length_b 16.2051(6)
_cell_length_c 17.2568(7)
_cell_measurement_reflns_used 9895
_cell_measurement_temperature 173(2)
_cell_measurement_theta_max 29.58
_cell_measurement_theta_min 2.39
_cell_volume 2739.18(19)
_computing_cell_refinement 'SAINT V8.37A (Bruker AXS Inc., 2015)'
_computing_data_collection 'APEX3 v2016.5-0 (Bruker AXS)'
_computing_data_reduction 'SAINT V8.37A (Bruker AXS Inc., 2015)'
_computing_molecular_graphics 'POV-Ray v. 3.6/ORTEP3'
_computing_publication_material 'SHELXL-2014/7 (Sheldrick, 2014)'
_computing_structure_refinement 'SHELXL-2014/7 (Sheldrick, 2014)'
_computing_structure_solution 'XT, VERSION 2014/5,SHELXS-13 (Sheldrick 2008)'
_diffrn_ambient_temperature 173(2)
_diffrn_measured_fraction_theta_full 1.000
_diffrn_measured_fraction_theta_max 1.000
_diffrn_measurement_device_type 'Bruker APEX II DUO'
_diffrn_measurement_method 'omega scans'
_diffrn_radiation_type MoK\a
_diffrn_radiation_wavelength 0.71073
_diffrn_reflns_av_R_equivalents 0.0473
_diffrn_reflns_av_unetI/netI 0.0279
_diffrn_reflns_Laue_measured_fraction_full 1.000
_diffrn_reflns_Laue_measured_fraction_max 1.000
_diffrn_reflns_limit_h_max 12
_diffrn_reflns_limit_h_min -12
_diffrn_reflns_limit_k_max 21
_diffrn_reflns_limit_k_min -21
_diffrn_reflns_limit_l_max 22
_diffrn_reflns_limit_l_min -22
_diffrn_reflns_number 28551
_diffrn_reflns_point_group_measured_fraction_full 0.989
_diffrn_reflns_point_group_measured_fraction_max 0.991
_diffrn_reflns_theta_full 25.242
_diffrn_reflns_theta_max 27.877
_diffrn_reflns_theta_min 2.360
_diffrn_source 'ImuS-focus sealed tube'
_exptl_absorpt_coefficient_mu 2.264
_exptl_absorpt_correction_T_max 0.7458
_exptl_absorpt_correction_T_min 0.5734
_exptl_absorpt_correction_type numerical
_exptl_absorpt_process_details sadabs
_exptl_crystal_colour colourless
_exptl_crystal_density_diffrn 1.132
_exptl_crystal_description needle
_exptl_crystal_F_000 1008
_exptl_crystal_size_max 0.346
_exptl_crystal_size_mid 0.131
_exptl_crystal_size_min 0.129
_refine_diff_density_max 0.295
_refine_diff_density_min -0.217
_refine_diff_density_rms 0.055
_refine_ls_abs_structure_details
;
 Flack x determined using 2582 quotients [(I+)-(I-)]/[(I+)+(I-)]
 (Parsons, Flack and Wagner, Acta Cryst. B69 (2013) 249-259).
;
_refine_ls_abs_structure_Flack -0.009(3)
_refine_ls_extinction_method none
_refine_ls_goodness_of_fit_ref 1.096
_refine_ls_hydrogen_treatment constr
_refine_ls_matrix_type full
_refine_ls_number_parameters 230
_refine_ls_number_reflns 6481
_refine_ls_number_restraints 0
_refine_ls_restrained_S_all 1.096
_refine_ls_R_factor_all 0.0274
_refine_ls_R_factor_gt 0.0255
_refine_ls_shift/su_max 0.001
_refine_ls_shift/su_mean 0.000
_refine_ls_structure_factor_coef Fsqd
_refine_ls_weighting_details 'w=1/[\s^2^(Fo^2^)+(0.0169P)^2^+1.9431P] where P=(Fo^2^+2Fc^2^)/3'
_refine_ls_weighting_scheme calc
_refine_ls_wR_factor_gt 0.0568
_refine_ls_wR_factor_ref 0.0580
_reflns_Friedel_coverage 0.767
_reflns_Friedel_fraction_full 0.975
_reflns_Friedel_fraction_max 0.980
_reflns_number_gt 6298
_reflns_number_total 6481
_reflns_threshold_expression 'I > 2\s(I)'
_cod_data_source_file d1dt03876a2.cif
_cod_data_source_block 4_mo_am84_0m_all
_cod_database_code 7709060
_shelx_shelxl_version_number 2014/7
_shelx_space_group_comment
;
The symmetry employed for this shelxl refinement is uniquely defined
by the following loop, which should always be used as a source of
symmetry information in preference to the above space-group names.
They are only intended as comments.
;
_shelx_estimated_absorpt_t_min 0.508
_shelx_estimated_absorpt_t_max 0.759

loop_
_space_group_symop_operation_xyz
'x, y, z'
'x+1/2, -y+1/2, -z'
'-x, y+1/2, -z+1/2'
'-x+1/2, -y, z+1/2'

loop_
_atom_site_label
_atom_site_type_symbol
_atom_site_fract_x
_atom_site_fract_y
_atom_site_fract_z
_atom_site_U_iso_or_equiv
_atom_site_adp_type
_atom_site_occupancy
_atom_site_site_symmetry_order
_atom_site_calc_flag
_atom_site_refinement_flags_posn
_atom_site_refinement_flags_adp
_atom_site_refinement_flags_occupancy
_atom_site_disorder_assembly
_atom_site_disorder_group
C1 C 0.2574(3) 0.53762(17) 0.75317(17) 0.0178(6) Uani 1 1 d . . . . .
H1A H 0.1821 0.5184 0.7194 0.021 Uiso 1 1 calc R U . . .
H1B H 0.2595 0.4996 0.7981 0.021 Uiso 1 1 calc R U . . .
C2 C 0.3479(3) 0.6931(2) 0.84089(18) 0.0223(6) Uani 1 1 d . . . . .
H2A H 0.4226 0.7010 0.8039 0.033 Uiso 1 1 calc R U . . .
H2B H 0.3802 0.6600 0.8847 0.033 Uiso 1 1 calc R U . . .
H2C H 0.3165 0.7469 0.8596 0.033 Uiso 1 1 calc R U . . .
C3 C 0.0633(3) 0.6301(2) 0.86625(18) 0.0236(7) Uani 1 1 d . . . . .
H3A H 0.0402 0.6854 0.8852 0.035 Uiso 1 1 calc R U . . .
H3B H 0.0947 0.5960 0.9096 0.035 Uiso 1 1 calc R U . . .
H3C H -0.0176 0.6048 0.8428 0.035 Uiso 1 1 calc R U . . .
C4 C 0.1385(3) 0.7098(2) 0.71392(18) 0.0230(6) Uani 1 1 d . . . . .
H4A H 0.2125 0.7216 0.6773 0.034 Uiso 1 1 calc R U . . .
H4B H 0.1074 0.7615 0.7376 0.034 Uiso 1 1 calc R U . . .
H4C H 0.0623 0.6838 0.6864 0.034 Uiso 1 1 calc R U . . .
C5 C 0.4178(3) 0.39248(18) 0.60453(17) 0.0166(5) Uani 1 1 d . . . . .
H5A H 0.4206 0.4122 0.5503 0.020 Uiso 1 1 calc R U . . .
H5B H 0.4984 0.3562 0.6109 0.020 Uiso 1 1 calc R U . . .
C6 C 0.2367(3) 0.2848(2) 0.71026(19) 0.0268(7) Uani 1 1 d . . . . .
H6A H 0.1590 0.2467 0.7097 0.040 Uiso 1 1 calc R U . . .
H6B H 0.2161 0.3317 0.7441 0.040 Uiso 1 1 calc R U . . .
H6C H 0.3178 0.2560 0.7296 0.040 Uiso 1 1 calc R U . . .
C7 C 0.1093(3) 0.3771(2) 0.5776(2) 0.0258(7) Uani 1 1 d . . . . .
H7A H 0.1194 0.3956 0.5238 0.039 Uiso 1 1 calc R U . . .
H7B H 0.0930 0.4249 0.6111 0.039 Uiso 1 1 calc R U . . .
H7C H 0.0320 0.3389 0.5814 0.039 Uiso 1 1 calc R U . . .
C8 C 0.2891(3) 0.22847(19) 0.5468(2) 0.0252(7) Uani 1 1 d . . . . .
H8A H 0.3022 0.2452 0.4927 0.038 Uiso 1 1 calc R U . . .
H8B H 0.2067 0.1944 0.5509 0.038 Uiso 1 1 calc R U . . .
H8C H 0.3684 0.1966 0.5642 0.038 Uiso 1 1 calc R U . . .
C9 C 0.4756(3) 0.63874(17) 0.60966(16) 0.0180(5) Uani 1 1 d . . . . .
H9A H 0.4404 0.6827 0.6441 0.022 Uiso 1 1 calc R U . . .
H9B H 0.5733 0.6510 0.6005 0.022 Uiso 1 1 calc R U . . .
C10 C 0.2201(4) 0.5944(2) 0.5164(2) 0.0311(7) Uani 1 1 d . . . . .
H10A H 0.1726 0.6046 0.4673 0.047 Uiso 1 1 calc R U . . .
H10B H 0.1641 0.6144 0.5595 0.047 Uiso 1 1 calc R U . . .
H10C H 0.2360 0.5350 0.5224 0.047 Uiso 1 1 calc R U . . .
C11 C 0.3489(4) 0.7593(2) 0.4867(2) 0.0352(8) Uani 1 1 d . . . . .
H11A H 0.4341 0.7908 0.4834 0.053 Uiso 1 1 calc R U . . .
H11B H 0.2887 0.7847 0.5254 0.053 Uiso 1 1 calc R U . . .
H11C H 0.3035 0.7594 0.4361 0.053 Uiso 1 1 calc R U . . .
C12 C 0.4947(4) 0.6053(2) 0.43629(19) 0.0333(8) Uani 1 1 d . . . . .
H12A H 0.4467 0.6114 0.3868 0.050 Uiso 1 1 calc R U . . .
H12B H 0.5112 0.5467 0.4466 0.050 Uiso 1 1 calc R U . . .
H12C H 0.5822 0.6346 0.4338 0.050 Uiso 1 1 calc R U . . .
C13 C 0.7543(3) 0.4813(3) 0.58091(18) 0.0303(7) Uani 1 1 d . . . . .
H13A H 0.7166 0.5247 0.5476 0.045 Uiso 1 1 calc R U . . .
H13B H 0.7123 0.4283 0.5677 0.045 Uiso 1 1 calc R U . . .
H13C H 0.8533 0.4779 0.5731 0.045 Uiso 1 1 calc R U . . .
C14 C 0.7984(3) 0.57733(19) 0.6839(3) 0.0334(8) Uani 1 1 d . . . . .
H14A H 0.8968 0.5665 0.6852 0.050 Uiso 1 1 calc R U . . .
H14B H 0.7681 0.5961 0.7351 0.050 Uiso 1 1 calc R U . . .
H14C H 0.7790 0.6201 0.6453 0.050 Uiso 1 1 calc R U . . .
C15 C 0.7719(3) 0.43212(19) 0.71242(19) 0.0218(6) Uani 1 1 d . . . . .
H15A H 0.8724 0.4268 0.7085 0.026 Uiso 1 1 calc R U . . .
H15B H 0.7306 0.3800 0.6938 0.026 Uiso 1 1 calc R U . . .
C16 C 0.7323(3) 0.4462(2) 0.79619(18) 0.0232(6) Uani 1 1 d . . . . .
H16A H 0.7618 0.3983 0.8276 0.028 Uiso 1 1 calc R U . . .
H16B H 0.7802 0.4957 0.8160 0.028 Uiso 1 1 calc R U . . .
C17 C 0.5547(3) 0.5035(2) 0.87730(16) 0.0283(7) Uani 1 1 d . . . . .
H17A H 0.5984 0.5579 0.8747 0.042 Uiso 1 1 calc R U . . .
H17B H 0.5915 0.4727 0.9215 0.042 Uiso 1 1 calc R U . . .
H17C H 0.4560 0.5105 0.8837 0.042 Uiso 1 1 calc R U . . .
C18 C 0.5160(3) 0.37565(18) 0.81084(18) 0.0232(6) Uani 1 1 d . . . . .
H18A H 0.4171 0.3828 0.8160 0.035 Uiso 1 1 calc R U . . .
H18B H 0.5513 0.3464 0.8563 0.035 Uiso 1 1 calc R U . . .
H18C H 0.5358 0.3435 0.7641 0.035 Uiso 1 1 calc R U . . .
N1 N 0.7254(2) 0.50125(15) 0.66311(13) 0.0191(5) Uani 1 1 d . . . . .
N2 N 0.5823(2) 0.45766(15) 0.80499(13) 0.0178(5) Uani 1 1 d . . . . .
Si1 Si 0.20252(8) 0.63807(5) 0.79175(5) 0.01577(15) Uani 1 1 d . . . . .
Si2 Si 0.26981(8) 0.32305(5) 0.60924(5) 0.01653(16) Uani 1 1 d . . . . .
Si3 Si 0.38783(8) 0.65004(5) 0.51611(5) 0.01796(16) Uani 1 1 d . . . . .
Y1 Y 0.46570(3) 0.51160(2) 0.68168(2) 0.01246(6) Uani 1 1 d . . . . .

loop_
_atom_site_aniso_label
_atom_site_aniso_U_11
_atom_site_aniso_U_22
_atom_site_aniso_U_33
_atom_site_aniso_U_23
_atom_site_aniso_U_13
_atom_site_aniso_U_12
C1 0.0197(14) 0.0161(13) 0.0177(13) -0.0027(10) 0.0019(11) 0.0000(11)
C2 0.0242(15) 0.0205(14) 0.0221(15) -0.0025(12) -0.0024(12) -0.0027(12)
C3 0.0221(16) 0.0280(16) 0.0208(15) -0.0036(12) 0.0039(11) -0.0011(12)
C4 0.0251(15) 0.0221(15) 0.0217(14) 0.0027(12) -0.0004(12) 0.0019(12)
C5 0.0178(13) 0.0166(13) 0.0153(13) 0.0001(11) -0.0006(10) 0.0013(10)
C6 0.0252(16) 0.0315(17) 0.0237(15) 0.0039(13) -0.0004(13) -0.0096(14)
C7 0.0183(15) 0.0238(16) 0.0352(18) -0.0048(13) -0.0046(13) -0.0002(12)
C8 0.0249(16) 0.0192(15) 0.0314(17) -0.0036(13) -0.0002(14) -0.0014(12)
C9 0.0190(13) 0.0163(13) 0.0187(13) 0.0034(10) 0.0011(12) 0.0017(12)
C10 0.0265(17) 0.0372(19) 0.0298(17) 0.0020(15) -0.0058(14) -0.0056(15)
C11 0.046(2) 0.0260(18) 0.0335(19) 0.0093(15) -0.0137(17) 0.0025(16)
C12 0.037(2) 0.042(2) 0.0207(16) -0.0062(14) 0.0045(13) -0.0010(15)
C13 0.0214(14) 0.044(2) 0.0254(15) 0.0064(16) 0.0057(12) 0.0089(15)
C14 0.0249(16) 0.0226(16) 0.053(2) 0.0120(17) -0.0103(18) -0.0040(12)
C15 0.0175(14) 0.0198(14) 0.0280(15) 0.0038(12) -0.0024(12) 0.0047(11)
C16 0.0220(15) 0.0241(15) 0.0236(15) 0.0038(12) -0.0099(12) 0.0020(12)
C17 0.0396(18) 0.0289(17) 0.0164(13) -0.0046(12) -0.0047(12) 0.0023(15)
C18 0.0308(16) 0.0195(13) 0.0192(14) 0.0038(11) -0.0006(13) -0.0023(12)
N1 0.0148(10) 0.0203(12) 0.0223(12) 0.0061(10) -0.0008(8) 0.0020(10)
N2 0.0223(12) 0.0161(11) 0.0149(12) 0.0000(9) -0.0029(9) 0.0002(9)
Si1 0.0168(4) 0.0148(4) 0.0157(3) -0.0004(3) 0.0016(3) 0.0000(3)
Si2 0.0158(4) 0.0154(4) 0.0183(4) -0.0013(3) -0.0017(3) -0.0017(3)
Si3 0.0212(4) 0.0179(4) 0.0147(4) 0.0037(3) -0.0006(3) 0.0011(3)
Y1 0.01378(11) 0.01216(11) 0.01142(10) 0.00074(9) -0.00081(10) 0.00016(10)

loop_
_atom_type_symbol
_atom_type_description
_atom_type_scat_dispersion_real
_atom_type_scat_dispersion_imag
_atom_type_scat_source
C C 0.0033 0.0016 'International Tables Vol C Tables 4.2.6.8 and 6.1.1.4'
H H 0.0000 0.0000 'International Tables Vol C Tables 4.2.6.8 and 6.1.1.4'
N N 0.0061 0.0033 'International Tables Vol C Tables 4.2.6.8 and 6.1.1.4'
Si Si 0.0817 0.0704 'International Tables Vol C Tables 4.2.6.8 and 6.1.1.4'
Y Y -2.7962 3.5667 'International Tables Vol C Tables 4.2.6.8 and 6.1.1.4'

loop_
_geom_angle_atom_site_label_1
_geom_angle_atom_site_label_2
_geom_angle_atom_site_label_3
_geom_angle
_geom_angle_site_symmetry_1
_geom_angle_site_symmetry_3
_geom_angle_publ_flag
Si1 C1 Y1 125.81(14) . . ?
Si1 C1 H1A 105.9 . . ?
Y1 C1 H1A 105.9 . . ?
Si1 C1 H1B 105.9 . . ?
Y1 C1 H1B 105.9 . . ?
H1A C1 H1B 106.2 . . ?
Si1 C2 H2A 109.5 . . ?
Si1 C2 H2B 109.5 . . ?
H2A C2 H2B 109.5 . . ?
Si1 C2 H2C 109.5 . . ?
H2A C2 H2C 109.5 . . ?
H2B C2 H2C 109.5 . . ?
Si1 C3 H3A 109.5 . . ?
Si1 C3 H3B 109.5 . . ?
H3A C3 H3B 109.5 . . ?
Si1 C3 H3C 109.5 . . ?
H3A C3 H3C 109.5 . . ?
H3B C3 H3C 109.5 . . ?
Si1 C4 H4A 109.5 . . ?
Si1 C4 H4B 109.5 . . ?
H4A C4 H4B 109.5 . . ?
Si1 C4 H4C 109.5 . . ?
H4A C4 H4C 109.5 . . ?
H4B C4 H4C 109.5 . . ?
Si2 C5 Y1 128.64(14) . . ?
Si2 C5 H5A 105.1 . . ?
Y1 C5 H5A 105.1 . . ?
Si2 C5 H5B 105.1 . . ?
Y1 C5 H5B 105.1 . . ?
H5A C5 H5B 105.9 . . ?
Si2 C6 H6A 109.5 . . ?
Si2 C6 H6B 109.5 . . ?
H6A C6 H6B 109.5 . . ?
Si2 C6 H6C 109.5 . . ?
H6A C6 H6C 109.5 . . ?
H6B C6 H6C 109.5 . . ?
Si2 C7 H7A 109.5 . . ?
Si2 C7 H7B 109.5 . . ?
H7A C7 H7B 109.5 . . ?
Si2 C7 H7C 109.5 . . ?
H7A C7 H7C 109.5 . . ?
H7B C7 H7C 109.5 . . ?
Si2 C8 H8A 109.5 . . ?
Si2 C8 H8B 109.5 . . ?
H8A C8 H8B 109.5 . . ?
Si2 C8 H8C 109.5 . . ?
H8A C8 H8C 109.5 . . ?
H8B C8 H8C 109.5 . . ?
Si3 C9 Y1 121.31(14) . . ?
Si3 C9 H9A 107.0 . . ?
Y1 C9 H9A 107.0 . . ?
Si3 C9 H9B 107.0 . . ?
Y1 C9 H9B 107.0 . . ?
H9A C9 H9B 106.7 . . ?
Si3 C10 H10A 109.5 . . ?
Si3 C10 H10B 109.5 . . ?
H10A C10 H10B 109.5 . . ?
Si3 C10 H10C 109.5 . . ?
H10A C10 H10C 109.5 . . ?
H10B C10 H10C 109.5 . . ?
Si3 C11 H11A 109.5 . . ?
Si3 C11 H11B 109.5 . . ?
H11A C11 H11B 109.5 . . ?
Si3 C11 H11C 109.5 . . ?
H11A C11 H11C 109.5 . . ?
H11B C11 H11C 109.5 . . ?
Si3 C12 H12A 109.5 . . ?
Si3 C12 H12B 109.5 . . ?
H12A C12 H12B 109.5 . . ?
Si3 C12 H12C 109.5 . . ?
H12A C12 H12C 109.5 . . ?
H12B C12 H12C 109.5 . . ?
N1 C13 H13A 109.5 . . ?
N1 C13 H13B 109.5 . . ?
H13A C13 H13B 109.5 . . ?
N1 C13 H13C 109.5 . . ?
H13A C13 H13C 109.5 . . ?
H13B C13 H13C 109.5 . . ?
N1 C14 H14A 109.5 . . ?
N1 C14 H14B 109.5 . . ?
H14A C14 H14B 109.5 . . ?
N1 C14 H14C 109.5 . . ?
H14A C14 H14C 109.5 . . ?
H14B C14 H14C 109.5 . . ?
N1 C15 C16 110.9(2) . . ?
N1 C15 H15A 109.5 . . ?
C16 C15 H15A 109.5 . . ?
N1 C15 H15B 109.5 . . ?
C16 C15 H15B 109.5 . . ?
H15A C15 H15B 108.0 . . ?
N2 C16 C15 111.7(2) . . ?
N2 C16 H16A 109.3 . . ?
C15 C16 H16A 109.3 . . ?
N2 C16 H16B 109.3 . . ?
C15 C16 H16B 109.3 . . ?
H16A C16 H16B 107.9 . . ?
N2 C17 H17A 109.5 . . ?
N2 C17 H17B 109.5 . . ?
H17A C17 H17B 109.5 . . ?
N2 C17 H17C 109.5 . . ?
H17A C17 H17C 109.5 . . ?
H17B C17 H17C 109.5 . . ?
N2 C18 H18A 109.5 . . ?
N2 C18 H18B 109.5 . . ?
H18A C18 H18B 109.5 . . ?
N2 C18 H18C 109.5 . . ?
H18A C18 H18C 109.5 . . ?
H18B C18 H18C 109.5 . . ?
C14 N1 C15 110.2(2) . . ?
C14 N1 C13 108.9(3) . . ?
C15 N1 C13 109.1(2) . . ?
C14 N1 Y1 113.35(19) . . ?
C15 N1 Y1 106.42(17) . . ?
C13 N1 Y1 108.83(17) . . ?
C17 N2 C18 108.3(2) . . ?
C17 N2 C16 109.3(2) . . ?
C18 N2 C16 109.1(2) . . ?
C17 N2 Y1 116.55(18) . . ?
C18 N2 Y1 99.60(16) . . ?
C16 N2 Y1 113.39(17) . . ?
C1 Si1 C3 113.54(14) . . ?
C1 Si1 C2 111.17(14) . . ?
C3 Si1 C2 105.86(14) . . ?
C1 Si1 C4 112.68(14) . . ?
C3 Si1 C4 106.78(15) . . ?
C2 Si1 C4 106.29(15) . . ?
C5 Si2 C6 112.29(14) . . ?
C5 Si2 C7 111.22(14) . . ?
C6 Si2 C7 106.20(16) . . ?
C5 Si2 C8 113.19(14) . . ?
C6 Si2 C8 106.26(15) . . ?
C7 Si2 C8 107.25(15) . . ?
C9 Si3 C10 111.10(15) . . ?
C9 Si3 C12 110.20(15) . . ?
C10 Si3 C12 107.78(17) . . ?
C9 Si3 C11 115.17(15) . . ?
C10 Si3 C11 106.02(18) . . ?
C12 Si3 C11 106.19(18) . . ?
C5 Y1 C9 114.28(10) . . ?
C5 Y1 C1 105.02(10) . . ?
C9 Y1 C1 98.51(10) . . ?
C5 Y1 N2 105.88(9) . . ?
C9 Y1 N2 134.50(9) . . ?
C1 Y1 N2 90.68(9) . . ?
C5 Y1 N1 94.13(9) . . ?
C9 Y1 N1 87.23(9) . . ?
C1 Y1 N1 155.39(9) . . ?
N2 Y1 N1 68.95(7) . . ?

loop_
_geom_bond_atom_site_label_1
_geom_bond_atom_site_label_2
_geom_bond_distance
_geom_bond_site_symmetry_2
_geom_bond_publ_flag
C1 Si1 1.839(3) . ?
C1 Y1 2.421(3) . ?
C1 H1A 0.9900 . ?
C1 H1B 0.9900 . ?
C2 Si1 1.882(3) . ?
C2 H2A 0.9800 . ?
C2 H2B 0.9800 . ?
C2 H2C 0.9800 . ?
C3 Si1 1.878(3) . ?
C3 H3A 0.9800 . ?
C3 H3B 0.9800 . ?
C3 H3C 0.9800 . ?
C4 Si1 1.884(3) . ?
C4 H4A 0.9800 . ?
C4 H4B 0.9800 . ?
C4 H4C 0.9800 . ?
C5 Si2 1.837(3) . ?
C5 Y1 2.391(3) . ?
C5 H5A 0.9900 . ?
C5 H5B 0.9900 . ?
C6 Si2 1.878(3) . ?
C6 H6A 0.9800 . ?
C6 H6B 0.9800 . ?
C6 H6C 0.9800 . ?
C7 Si2 1.880(3) . ?
C7 H7A 0.9800 . ?
C7 H7B 0.9800 . ?
C7 H7C 0.9800 . ?
C8 Si2 1.883(3) . ?
C8 H8A 0.9800 . ?
C8 H8B 0.9800 . ?
C8 H8C 0.9800 . ?
C9 Si3 1.838(3) . ?
C9 Y1 2.408(3) . ?
C9 H9A 0.9900 . ?
C9 H9B 0.9900 . ?
C10 Si3 1.874(4) . ?
C10 H10A 0.9800 . ?
C10 H10B 0.9800 . ?
C10 H10C 0.9800 . ?
C11 Si3 1.882(4) . ?
C11 H11A 0.9800 . ?
C11 H11B 0.9800 . ?
C11 H11C 0.9800 . ?
C12 Si3 1.876(3) . ?
C12 H12A 0.9800 . ?
C12 H12B 0.9800 . ?
C12 H12C 0.9800 . ?
C13 N1 1.482(4) . ?
C13 H13A 0.9800 . ?
C13 H13B 0.9800 . ?
C13 H13C 0.9800 . ?
C14 N1 1.470(4) . ?
C14 H14A 0.9800 . ?
C14 H14B 0.9800 . ?
C14 H14C 0.9800 . ?
C15 N1 1.479(4) . ?
C15 C16 1.514(4) . ?
C15 H15A 0.9900 . ?
C15 H15B 0.9900 . ?
C16 N2 1.489(4) . ?
C16 H16A 0.9900 . ?
C16 H16B 0.9900 . ?
C17 N2 1.478(4) . ?
C17 H17A 0.9800 . ?
C17 H17B 0.9800 . ?
C17 H17C 0.9800 . ?
C18 N2 1.483(4) . ?
C18 H18A 0.9800 . ?
C18 H18B 0.9800 . ?
C18 H18C 0.9800 . ?
N1 Y1 2.570(2) . ?
N2 Y1 2.568(2) . ?
